data_4122059
loop_
_publ_author_name
'Ebe, Yusuke'
'Nishimura, Takahiro'

_publ_section_title
;
 Iridium-catalyzed annulation of salicylimines with 1,3-dienes.
;
_journal_issue 26
_journal_name_full 'Journal of the American Chemical Society'
_journal_page_first 9284
_journal_page_last 9287
_journal_paper_doi 10.1021/ja504990a
_journal_volume 136
_journal_year 2014
_chemical_absolute_configuration ad
_chemical_formula_sum 'C19 H20 Cl N O3 S'
_chemical_formula_weight 377.87
_chemical_name_systematic
; 
 ? 
;
_space_group_IT_number 4
_symmetry_cell_setting monoclinic
_symmetry_Int_Tables_number 4
_symmetry_space_group_name_Hall 'P 2yb'
_symmetry_space_group_name_H-M 'P 1 21 1'
_atom_sites_solution_hydrogens geom
_atom_sites_solution_primary direct
_atom_sites_solution_secondary difmap
_audit_creation_method SHELXL-97
_cell_angle_alpha 90.00
_cell_angle_beta 96.4133(10)
_cell_angle_gamma 90.00
_cell_formula_units_Z 4
_cell_length_a 9.5211(2)
_cell_length_b 19.4189(4)
_cell_length_c 10.1228(2)
_cell_measurement_reflns_used 16334
_cell_measurement_temperature 93(2)
_cell_measurement_theta_max 68.18
_cell_measurement_theta_min 4.40
_cell_volume 1859.88(7)
_computing_structure_refinement 'SHELXL-97 (Sheldrick, 1997)'
_computing_structure_solution 'SHELXS-97 (Sheldrick, 1990)'
_diffrn_ambient_temperature 93(2)
_diffrn_measured_fraction_theta_full 0.994
_diffrn_measured_fraction_theta_max 0.994
_diffrn_measurement_device_type 'Rigaku RAXIS-RAPID'
_diffrn_measurement_method \w
_diffrn_radiation_monochromator graphite
_diffrn_radiation_source 'fine-focus sealed tube'
_diffrn_radiation_type CuK\a
_diffrn_radiation_wavelength 1.54187
_diffrn_reflns_av_R_equivalents 0.0895
_diffrn_reflns_av_sigmaI/netI 0.1090
_diffrn_reflns_limit_h_max 11
_diffrn_reflns_limit_h_min -11
_diffrn_reflns_limit_k_max 23
_diffrn_reflns_limit_k_min -22
_diffrn_reflns_limit_l_max 11
_diffrn_reflns_limit_l_min -12
_diffrn_reflns_number 19165
_diffrn_reflns_theta_full 68.18
_diffrn_reflns_theta_max 68.18
_diffrn_reflns_theta_min 4.40
_exptl_absorpt_coefficient_mu 3.014
_exptl_absorpt_correction_T_max 0.7525
_exptl_absorpt_correction_T_min 0.5839
_exptl_absorpt_correction_type multi-scan
_exptl_absorpt_process_details
;Higashi, T. (1995). 
 Program for Absorption Correction.
 Rigaku Corporation, Tokyo, Japan.
;
_exptl_crystal_colour colorless
_exptl_crystal_density_diffrn 1.349
_exptl_crystal_density_method 'not measured'
_exptl_crystal_description prism
_exptl_crystal_F_000 792
_exptl_crystal_size_max 0.20
_exptl_crystal_size_mid 0.20
_exptl_crystal_size_min 0.10
_refine_diff_density_max 0.506
_refine_diff_density_min -0.319
_refine_diff_density_rms 0.072
_refine_ls_abs_structure_details 'Flack H D (1983), Acta Cryst. A39, 876-881'
_refine_ls_abs_structure_Flack 0.023(17)
_refine_ls_extinction_method none
_refine_ls_goodness_of_fit_ref 0.972
_refine_ls_hydrogen_treatment constr
_refine_ls_matrix_type full
_refine_ls_number_parameters 453
_refine_ls_number_reflns 6492
_refine_ls_number_restraints 1
_refine_ls_restrained_S_all 0.972
_refine_ls_R_factor_all 0.0804
_refine_ls_R_factor_gt 0.0589
_refine_ls_shift/su_max 0.000
_refine_ls_shift/su_mean 0.000
_refine_ls_structure_factor_coef Fsqd
_refine_ls_weighting_details 'calc w=1/[\s^2^(Fo^2^)+(0.0644P)^2^+0.0000P] where P=(Fo^2^+2Fc^2^)/3'
_refine_ls_weighting_scheme calc
_refine_ls_wR_factor_gt 0.1300
_refine_ls_wR_factor_ref 0.1451
_reflns_number_gt 4820
_reflns_number_total 6492
_reflns_threshold_expression >2sigma(I)
_cod_data_source_file ja504990a_si_001.cif
_cod_data_source_block 0109yu
_cod_depositor_comments
;
The following automatic conversions were performed:

'_symmetry_cell_setting' value 'Monoclinic' changed to 'monoclinic'
according to
/usr/data/users/saulius/crontab/automatic-downloads/rss-feeds/ACS/lib/dictionaries/cif_core.dic
dictionary named 'cif_core.dic' version 2.4.2 from 2011-04-26.

Automatic conversion script
Id: cif_fix_values 2281 2013-09-26 08:29:07Z andrius 

 Adding full bibliography for 4122059.cif.
;
_cod_original_cell_volume 1859.89(7)
_cod_original_sg_symbol_H-M 'P 21'
_cod_database_code 4122059

loop_
_symmetry_equiv_pos_as_xyz
'x, y, z'
'-x, y+1/2, -z'

loop_
_atom_site_label
_atom_site_type_symbol
_atom_site_fract_x
_atom_site_fract_y
_atom_site_fract_z
_atom_site_U_iso_or_equiv
_atom_site_adp_type
_atom_site_occupancy
_atom_site_symmetry_multiplicity
_atom_site_calc_flag
_atom_site_refinement_flags
N1 N 0.0763(4) 0.13051(19) 0.1781(4) 0.0330(9) Uani 1 1 d .
H39 H 0.1656 0.1384 0.2065 0.040 Uiso 1 1 calc R
C1 C -0.0208(5) 0.1889(2) 0.1509(5) 0.0325(11) Uani 1 1 d .
H40 H -0.1147 0.1707 0.1122 0.039 Uiso 1 1 calc R
C2 C 0.0336(5) 0.2387(2) 0.0504(5) 0.0364(12) Uani 1 1 d .
H2 H 0.1288 0.2555 0.0851 0.044 Uiso 1 1 calc R
H2A H 0.0414 0.2143 -0.0343 0.044 Uiso 1 1 calc R
C3 C -0.0670(6) 0.2997(3) 0.0255(6) 0.0419(13) Uani 1 1 d .
O6 O -0.0862(4) 0.33416(18) 0.1508(4) 0.0547(11) Uani 1 1 d .
C5 C -0.0744(6) 0.2984(3) 0.2669(6) 0.0439(14) Uani 1 1 d .
C6 C -0.0407(5) 0.2283(2) 0.2756(5) 0.0353(12) Uani 1 1 d .
C7 C -0.0231(5) 0.1974(2) 0.4016(5) 0.0343(11) Uani 1 1 d .
H7 H 0.0011 0.1500 0.4099 0.041 Uiso 1 1 calc R
C8 C -0.0409(5) 0.2355(3) 0.5136(5) 0.0388(12) Uani 1 1 d .
C9 C -0.0762(6) 0.3047(3) 0.5038(6) 0.0474(15) Uani 1 1 d .
H9 H -0.0878 0.3308 0.5812 0.057 Uiso 1 1 calc R
C10 C -0.0942(6) 0.3351(3) 0.3796(6) 0.0450(14) Uani 1 1 d .
H10 H -0.1208 0.3822 0.3719 0.054 Uiso 1 1 calc R
C11 C -0.0107(6) 0.3546(3) -0.0587(6) 0.0519(16) Uani 1 1 d .
H11 H -0.0587 0.3975 -0.0599 0.062 Uiso 1 1 calc R
C12 C 0.0935(6) 0.3520(3) -0.1297(6) 0.0559(16) Uani 1 1 d .
H12 H 0.1465 0.3107 -0.1333 0.067 Uiso 1 1 calc R
H12A H 0.1173 0.3913 -0.1784 0.067 Uiso 1 1 calc R
C13 C -0.2109(5) 0.2774(3) -0.0410(6) 0.0545(16) Uani 1 1 d .
H13 H -0.2567 0.2476 0.0195 0.082 Uiso 1 1 calc R
H13A H -0.1989 0.2521 -0.1228 0.082 Uiso 1 1 calc R
H13B H -0.2697 0.3182 -0.0627 0.082 Uiso 1 1 calc R
S1 S 0.02198(12) 0.05213(5) 0.15694(12) 0.0315(3) Uani 1 1 d .
O1 O -0.1097(3) 0.04611(15) 0.2144(3) 0.0332(7) Uani 1 1 d .
O2 O 0.1388(4) 0.00963(15) 0.2063(3) 0.0387(9) Uani 1 1 d .
C14 C -0.0139(5) 0.0387(2) -0.0151(5) 0.0315(11) Uani 1 1 d .
C15 C -0.1520(5) 0.0356(3) -0.0761(5) 0.0411(13) Uani 1 1 d .
H15 H -0.2290 0.0401 -0.0246 0.049 Uiso 1 1 calc R
C16 C -0.1768(6) 0.0260(3) -0.2112(6) 0.0517(15) Uani 1 1 d .
H16 H -0.2715 0.0243 -0.2523 0.062 Uiso 1 1 calc R
C17 C -0.0663(6) 0.0187(3) -0.2890(6) 0.0404(13) Uani 1 1 d .
C18 C 0.0712(6) 0.0213(3) -0.2274(6) 0.0436(13) Uani 1 1 d .
H18 H 0.1483 0.0165 -0.2788 0.052 Uiso 1 1 calc R
C19 C 0.0969(6) 0.0308(2) -0.0906(5) 0.0384(13) Uani 1 1 d .
H19 H 0.1914 0.0319 -0.0490 0.046 Uiso 1 1 calc R
C20 C -0.0940(7) 0.0079(3) -0.4360(6) 0.0539(16) Uani 1 1 d .
H20 H -0.0039 0.0036 -0.4736 0.081 Uiso 1 1 calc R
H20A H -0.1469 0.0473 -0.4767 0.081 Uiso 1 1 calc R
H20B H -0.1494 -0.0343 -0.4540 0.081 Uiso 1 1 calc R
N2 N 0.5830(4) 0.06084(19) 0.1777(4) 0.0334(9) Uani 1 1 d .
H41 H 0.6671 0.0606 0.1495 0.040 Uiso 1 1 calc R
C21 C 0.5142(5) -0.0059(2) 0.2012(5) 0.0357(12) Uani 1 1 d .
H42 H 0.4143 0.0033 0.2177 0.043 Uiso 1 1 calc R
C22 C 0.5899(5) -0.0410(3) 0.3237(5) 0.0397(13) Uani 1 1 d .
H22 H 0.5704 -0.0155 0.4043 0.048 Uiso 1 1 calc R
H22A H 0.6932 -0.0399 0.3188 0.048 Uiso 1 1 calc R
C23 C 0.5415(5) -0.1156(2) 0.3338(5) 0.0375(12) Uani 1 1 d .
O3 O 0.5760(4) -0.15281(16) 0.2188(4) 0.0398(9) Uani 1 1 d .
C24 C 0.5435(5) -0.1222(2) 0.0961(5) 0.0334(12) Uani 1 1 d .
C25 C 0.5125(5) -0.0519(2) 0.0822(5) 0.0336(12) Uani 1 1 d .
C26 C 0.4797(5) -0.0260(2) -0.0459(5) 0.0336(11) Uani 1 1 d .
H26 H 0.4585 0.0216 -0.0578 0.040 Uiso 1 1 calc R
C27 C 0.4774(5) -0.0682(3) -0.1558(5) 0.0362(12) Uani 1 1 d .
C28 C 0.5093(5) -0.1378(3) -0.1405(6) 0.0395(12) Uani 1 1 d .
H28 H 0.5077 -0.1670 -0.2160 0.047 Uiso 1 1 calc R
C29 C 0.5433(5) -0.1640(3) -0.0137(6) 0.0421(13) Uani 1 1 d .
H29 H 0.5667 -0.2113 -0.0024 0.051 Uiso 1 1 calc R
Cl1 Cl 0.43366(14) -0.03361(7) -0.31325(13) 0.0449(3) Uani 1 1 d .
S2 S 0.50942(12) 0.13393(6) 0.20206(13) 0.0344(3) Uani 1 1 d .
O4 O 0.3698(3) 0.13156(17) 0.1317(3) 0.0395(8) Uani 1 1 d .
O5 O 0.6075(3) 0.18529(16) 0.1686(3) 0.0412(9) Uani 1 1 d .
C30 C 0.4907(5) 0.1408(2) 0.3735(5) 0.0326(11) Uani 1 1 d .
C31 C 0.6044(6) 0.1668(3) 0.4574(6) 0.0462(14) Uani 1 1 d .
H31 H 0.6889 0.1805 0.4230 0.055 Uiso 1 1 calc R
C32 C 0.5917(6) 0.1724(3) 0.5914(6) 0.0474(14) Uani 1 1 d .
H32 H 0.6689 0.1898 0.6494 0.057 Uiso 1 1 calc R
C33 C 0.4695(6) 0.1532(2) 0.6429(6) 0.0417(14) Uani 1 1 d .
C34 C 0.3585(6) 0.1269(3) 0.5581(5) 0.0414(12) Uani 1 1 d .
H34 H 0.2749 0.1125 0.5932 0.050 Uiso 1 1 calc R
C35 C 0.3670(5) 0.1210(2) 0.4233(5) 0.0375(12) Uani 1 1 d .
H35 H 0.2895 0.1036 0.3657 0.045 Uiso 1 1 calc R
C36 C 0.4540(7) 0.1610(3) 0.7897(6) 0.0589(17) Uani 1 1 d .
H36 H 0.3601 0.1450 0.8069 0.088 Uiso 1 1 calc R
H36A H 0.4653 0.2095 0.8152 0.088 Uiso 1 1 calc R
H36B H 0.5265 0.1335 0.8418 0.088 Uiso 1 1 calc R
Cl2 Cl -0.01353(15) 0.19536(7) 0.66859(14) 0.0509(4) Uani 1 1 d .
C37 C 0.6226(7) -0.1484(3) 0.4542(7) 0.0587(17) Uani 1 1 d .
H37 H 0.6017 -0.1309 0.5373 0.070 Uiso 1 1 calc R
C38 C 0.7110(7) -0.1941(3) 0.4608(7) 0.071(2) Uani 1 1 d .
H38 H 0.7375 -0.2142 0.3818 0.085 Uiso 1 1 calc R
H38A H 0.7533 -0.2095 0.5450 0.085 Uiso 1 1 calc R
C39 C 0.3837(6) -0.1227(3) 0.3446(6) 0.0460(14) Uani 1 1 d .
H43 H 0.3301 -0.1021 0.2661 0.069 Uiso 1 1 calc R
H44 H 0.3603 -0.0990 0.4247 0.069 Uiso 1 1 calc R
H45 H 0.3592 -0.1716 0.3498 0.069 Uiso 1 1 calc R

loop_
_atom_site_aniso_label
_atom_site_aniso_U_11
_atom_site_aniso_U_22
_atom_site_aniso_U_33
_atom_site_aniso_U_23
_atom_site_aniso_U_13
_atom_site_aniso_U_12
N1 0.029(2) 0.0289(19) 0.038(3) -0.0029(19) -0.0074(18) 0.0036(17)
C1 0.035(3) 0.027(2) 0.035(3) -0.001(2) -0.002(2) 0.002(2)
C2 0.042(3) 0.033(3) 0.035(3) 0.000(2) 0.005(2) 0.003(2)
C3 0.054(3) 0.031(3) 0.041(3) 0.005(2) 0.006(3) 0.007(2)
O6 0.080(3) 0.038(2) 0.049(3) 0.0083(19) 0.019(2) 0.023(2)
C5 0.047(3) 0.038(3) 0.047(4) 0.001(3) 0.007(3) 0.009(2)
C6 0.037(3) 0.030(3) 0.038(3) -0.002(2) 0.003(2) -0.001(2)
C7 0.036(3) 0.027(2) 0.039(3) -0.005(2) 0.001(2) -0.003(2)
C8 0.038(3) 0.036(3) 0.041(3) -0.003(2) 0.003(2) 0.000(2)
C9 0.044(3) 0.039(3) 0.059(4) -0.016(3) 0.010(3) -0.001(2)
C10 0.064(4) 0.026(3) 0.047(4) -0.002(3) 0.015(3) 0.009(2)
C11 0.063(4) 0.035(3) 0.056(4) 0.003(3) 0.000(3) 0.002(3)
C12 0.052(4) 0.051(4) 0.066(5) 0.004(3) 0.010(3) -0.004(3)
C13 0.038(3) 0.063(4) 0.063(4) 0.024(3) 0.008(3) 0.015(3)
S1 0.0344(6) 0.0261(6) 0.0330(7) -0.0006(5) -0.0012(5) 0.0004(5)
O1 0.0376(18) 0.0321(17) 0.0310(19) 0.0024(15) 0.0091(14) -0.0009(15)
O2 0.0411(19) 0.0277(17) 0.044(2) 0.0011(15) -0.0101(16) 0.0018(14)
C14 0.040(3) 0.022(2) 0.031(3) 0.004(2) -0.003(2) 0.0009(19)
C15 0.031(3) 0.058(3) 0.034(3) -0.001(3) 0.003(2) -0.004(2)
C16 0.036(3) 0.075(4) 0.041(4) 0.005(3) -0.009(3) -0.007(3)
C17 0.057(4) 0.030(3) 0.034(3) 0.001(2) 0.005(3) -0.006(2)
C18 0.048(3) 0.043(3) 0.040(4) -0.003(3) 0.007(3) -0.004(2)
C19 0.037(3) 0.034(3) 0.044(4) -0.002(2) 0.001(2) 0.001(2)
C20 0.068(4) 0.054(3) 0.039(4) -0.005(3) 0.000(3) -0.008(3)
N2 0.033(2) 0.031(2) 0.037(3) -0.0033(19) 0.0058(17) -0.0043(18)
C21 0.030(3) 0.036(3) 0.041(3) 0.003(2) 0.000(2) -0.007(2)
C22 0.045(3) 0.038(3) 0.034(3) 0.002(2) -0.005(2) -0.007(2)
C23 0.048(3) 0.032(3) 0.031(3) 0.002(2) -0.002(2) -0.007(2)
O3 0.047(2) 0.0303(18) 0.042(2) 0.0047(16) 0.0010(17) 0.0008(15)
C24 0.036(3) 0.028(2) 0.037(3) 0.006(2) 0.007(2) -0.006(2)
C25 0.028(2) 0.032(3) 0.040(3) 0.000(2) -0.001(2) -0.002(2)
C26 0.031(3) 0.028(3) 0.041(3) 0.004(2) 0.001(2) -0.001(2)
C27 0.028(3) 0.042(3) 0.037(3) -0.005(2) -0.004(2) -0.006(2)
C28 0.041(3) 0.038(3) 0.040(3) -0.009(2) 0.007(2) -0.007(2)
C29 0.042(3) 0.030(3) 0.055(4) 0.002(3) 0.006(3) -0.003(2)
Cl1 0.0514(7) 0.0470(7) 0.0346(8) -0.0017(6) -0.0024(6) 0.0015(6)
S2 0.0361(7) 0.0302(6) 0.0363(7) 0.0011(5) 0.0014(5) -0.0003(5)
O4 0.0363(18) 0.0409(18) 0.040(2) 0.0068(17) -0.0014(15) 0.0038(16)
O5 0.045(2) 0.0328(18) 0.046(2) 0.0040(16) 0.0075(17) -0.0044(16)
C30 0.040(3) 0.028(2) 0.029(3) -0.001(2) 0.001(2) -0.002(2)
C31 0.044(3) 0.049(3) 0.045(4) -0.006(3) 0.002(3) -0.002(2)
C32 0.052(3) 0.044(3) 0.043(4) -0.007(3) -0.008(3) -0.003(3)
C33 0.059(3) 0.025(3) 0.039(3) -0.002(2) -0.002(3) 0.003(2)
C34 0.056(3) 0.038(3) 0.031(3) 0.001(3) 0.009(2) 0.001(3)
C35 0.043(3) 0.034(3) 0.035(3) 0.002(2) 0.001(2) 0.001(2)
C36 0.092(5) 0.046(3) 0.037(4) -0.004(3) -0.004(3) -0.003(3)
Cl2 0.0622(9) 0.0504(8) 0.0398(8) -0.0022(6) 0.0054(7) 0.0013(7)
C37 0.075(4) 0.034(3) 0.062(4) 0.002(3) -0.016(3) -0.009(3)
C38 0.072(5) 0.055(4) 0.078(5) -0.006(3) -0.023(4) -0.001(3)
C39 0.052(3) 0.043(3) 0.043(4) 0.001(3) 0.009(3) -0.011(3)

loop_
_atom_type_symbol
_atom_type_description
_atom_type_scat_dispersion_real
_atom_type_scat_dispersion_imag
_atom_type_scat_source
C C 0.0181 0.0091 'International Tables Vol C Tables 4.2.6.8 and 6.1.1.4'
H H 0.0000 0.0000 'International Tables Vol C Tables 4.2.6.8 and 6.1.1.4'
Cl Cl 0.3639 0.7018 'International Tables Vol C Tables 4.2.6.8 and 6.1.1.4'
N N 0.0311 0.0180 'International Tables Vol C Tables 4.2.6.8 and 6.1.1.4'
O O 0.0492 0.0322 'International Tables Vol C Tables 4.2.6.8 and 6.1.1.4'
S S 0.3331 0.5567 'International Tables Vol C Tables 4.2.6.8 and 6.1.1.4'

loop_
_geom_angle_atom_site_label_1
_geom_angle_atom_site_label_2
_geom_angle_atom_site_label_3
_geom_angle
C1 N1 S1 121.1(3)
C1 N1 H39 119.4
S1 N1 H39 119.4
N1 C1 C6 111.7(4)
N1 C1 C2 111.0(4)
C6 C1 C2 108.6(4)
N1 C1 H40 108.5
C6 C1 H40 108.5
C2 C1 H40 108.5
C3 C2 C1 110.2(4)
C3 C2 H2 109.6
C1 C2 H2 109.6
C3 C2 H2A 109.6
C1 C2 H2A 109.6
H2 C2 H2A 108.1
O6 C3 C11 104.7(4)
O6 C3 C13 108.7(5)
C11 C3 C13 108.2(5)
O6 C3 C2 110.4(4)
C11 C3 C2 112.8(5)
C13 C3 C2 111.7(4)
C5 O6 C3 120.7(4)
O6 C5 C10 116.6(5)
O6 C5 C6 123.2(5)
C10 C5 C6 120.2(5)
C5 C6 C7 118.4(5)
C5 C6 C1 119.4(5)
C7 C6 C1 122.1(4)
C8 C7 C6 120.3(5)
C8 C7 H7 119.8
C6 C7 H7 119.8
C7 C8 C9 120.8(5)
C7 C8 Cl2 118.6(4)
C9 C8 Cl2 120.5(4)
C10 C9 C8 118.9(5)
C10 C9 H9 120.6
C8 C9 H9 120.6
C5 C10 C9 121.3(5)
C5 C10 H10 119.4
C9 C10 H10 119.4
C12 C11 C3 129.3(5)
C12 C11 H11 115.3
C3 C11 H11 115.3
C11 C12 H12 120.0
C11 C12 H12A 120.0
H12 C12 H12A 120.0
C3 C13 H13 109.5
C3 C13 H13A 109.5
H13 C13 H13A 109.5
C3 C13 H13B 109.5
H13 C13 H13B 109.5
H13A C13 H13B 109.5
O2 S1 O1 119.3(2)
O2 S1 N1 105.81(19)
O1 S1 N1 107.61(19)
O2 S1 C14 108.6(2)
O1 S1 C14 107.8(2)
N1 S1 C14 107.2(2)
C19 C14 C15 119.5(5)
C19 C14 S1 119.3(4)
C15 C14 S1 121.1(4)
C16 C15 C14 119.8(5)
C16 C15 H15 120.1
C14 C15 H15 120.1
C15 C16 C17 121.4(5)
C15 C16 H16 119.3
C17 C16 H16 119.3
C16 C17 C18 118.6(5)
C16 C17 C20 121.1(5)
C18 C17 C20 120.3(5)
C17 C18 C19 120.3(5)
C17 C18 H18 119.9
C19 C18 H18 119.9
C14 C19 C18 120.4(5)
C14 C19 H19 119.8
C18 C19 H19 119.8
C17 C20 H20 109.5
C17 C20 H20A 109.5
H20 C20 H20A 109.5
C17 C20 H20B 109.5
H20 C20 H20B 109.5
H20A C20 H20B 109.5
C21 N2 S2 122.5(3)
C21 N2 H41 118.8
S2 N2 H41 118.8
N2 C21 C25 111.0(4)
N2 C21 C22 110.1(4)
C25 C21 C22 110.4(4)
N2 C21 H42 108.4
C25 C21 H42 108.4
C22 C21 H42 108.4
C21 C22 C23 111.1(4)
C21 C22 H22 109.4
C23 C22 H22 109.4
C21 C22 H22A 109.4
C23 C22 H22A 109.4
H22 C22 H22A 108.0
O3 C23 C37 107.3(4)
O3 C23 C39 109.2(4)
C37 C23 C39 108.9(5)
O3 C23 C22 108.9(4)
C37 C23 C22 108.9(4)
C39 C23 C22 113.5(4)
C24 O3 C23 117.6(4)
C29 C24 O3 116.9(4)
C29 C24 C25 120.8(5)
O3 C24 C25 122.3(5)
C26 C25 C24 118.0(5)
C26 C25 C21 120.9(4)
C24 C25 C21 121.2(5)
C27 C26 C25 121.1(4)
C27 C26 H26 119.4
C25 C26 H26 119.4
C26 C27 C28 120.3(5)
C26 C27 Cl1 119.4(4)
C28 C27 Cl1 120.3(4)
C29 C28 C27 119.0(5)
C29 C28 H28 120.5
C27 C28 H28 120.5
C24 C29 C28 120.8(5)
C24 C29 H29 119.6
C28 C29 H29 119.6
O5 S2 O4 119.8(2)
O5 S2 N2 105.72(19)
O4 S2 N2 106.8(2)
O5 S2 C30 108.6(2)
O4 S2 C30 107.4(2)
N2 S2 C30 108.0(2)
C35 C30 C31 120.8(5)
C35 C30 S2 121.2(4)
C31 C30 S2 117.9(4)
C32 C31 C30 118.7(5)
C32 C31 H31 120.6
C30 C31 H31 120.6
C33 C32 C31 121.4(5)
C33 C32 H32 119.3
C31 C32 H32 119.3
C32 C33 C34 118.9(5)
C32 C33 C36 121.5(5)
C34 C33 C36 119.6(5)
C35 C34 C33 121.3(5)
C35 C34 H34 119.4
C33 C34 H34 119.4
C34 C35 C30 118.8(5)
C34 C35 H35 120.6
C30 C35 H35 120.6
C33 C36 H36 109.5
C33 C36 H36A 109.5
H36 C36 H36A 109.5
C33 C36 H36B 109.5
H36 C36 H36B 109.5
H36A C36 H36B 109.5
C38 C37 C23 129.8(7)
C38 C37 H37 115.1
C23 C37 H37 115.1
C37 C38 H38 120.0
C37 C38 H38A 120.0
H38 C38 H38A 120.0
C23 C39 H43 109.5
C23 C39 H44 109.5
H43 C39 H44 109.5
C23 C39 H45 109.5
H43 C39 H45 109.5
H44 C39 H45 109.5

loop_
_geom_bond_atom_site_label_1
_geom_bond_atom_site_label_2
_geom_bond_distance
N1 C1 1.470(5)
N1 S1 1.614(4)
N1 H39 0.8800
C1 C6 1.506(7)
C1 C2 1.536(7)
C1 H40 1.0000
C2 C3 1.526(7)
C2 H2 0.9900
C2 H2A 0.9900
C3 O6 1.463(6)
C3 C11 1.502(8)
C3 C13 1.520(7)
O6 C5 1.359(6)
C5 C10 1.375(7)
C5 C6 1.400(7)
C6 C7 1.402(7)
C7 C8 1.379(7)
C7 H7 0.9500
C8 C9 1.386(7)
C8 Cl2 1.745(5)
C9 C10 1.383(7)
C9 H9 0.9500
C10 H10 0.9500
C11 C12 1.289(7)
C11 H11 0.9500
C12 H12 0.9500
C12 H12A 0.9500
C13 H13 0.9800
C13 H13A 0.9800
C13 H13B 0.9800
S1 O2 1.430(3)
S1 O1 1.444(3)
S1 C14 1.756(5)
C14 C19 1.379(7)
C14 C15 1.390(6)
C15 C16 1.375(7)
C15 H15 0.9500
C16 C17 1.390(7)
C16 H16 0.9500
C17 C18 1.387(7)
C17 C20 1.497(7)
C18 C19 1.391(7)
C18 H18 0.9500
C19 H19 0.9500
C20 H20 0.9800
C20 H20A 0.9800
C20 H20B 0.9800
N2 C21 1.483(6)
N2 S2 1.614(4)
N2 H41 0.8800
C21 C25 1.499(7)
C21 C22 1.524(7)
C21 H42 1.0000
C22 C23 1.527(7)
C22 H22 0.9900
C22 H22A 0.9900
C23 O3 1.439(6)
C23 C37 1.509(7)
C23 C39 1.525(7)
O3 C24 1.381(6)
C24 C29 1.376(7)
C24 C25 1.399(6)
C25 C26 1.394(7)
C26 C27 1.380(7)
C26 H26 0.9500
C27 C28 1.391(7)
C27 Cl1 1.736(5)
C28 C29 1.385(7)
C28 H28 0.9500
C29 H29 0.9500
S2 O5 1.432(3)
S2 O4 1.437(3)
S2 C30 1.769(5)
C30 C35 1.386(6)
C30 C31 1.394(7)
C31 C32 1.379(8)
C31 H31 0.9500
C32 C33 1.378(8)
C32 H32 0.9500
C33 C34 1.383(7)
C33 C36 1.518(7)
C34 C35 1.380(7)
C34 H34 0.9500
C35 H35 0.9500
C36 H36 0.9800
C36 H36A 0.9800
C36 H36B 0.9800
C37 C38 1.219(8)
C37 H37 0.9500
C38 H38 0.9500
C38 H38A 0.9500
C39 H43 0.9800
C39 H44 0.9800
C39 H45 0.9800

loop_
_geom_hbond_atom_site_label_D
_geom_hbond_atom_site_label_H
_geom_hbond_atom_site_label_A
_geom_hbond_distance_DH
_geom_hbond_distance_HA
_geom_hbond_distance_DA
_geom_hbond_angle_DHA
_geom_hbond_site_symmetry_A
N1 H39 O4 0.88 2.17 2.885(5) 138.4 .
N2 H41 O1 0.88 2.17 2.922(5) 142.9 1_655

loop_
_geom_torsion_atom_site_label_1
_geom_torsion_atom_site_label_2
_geom_torsion_atom_site_label_3
_geom_torsion_atom_site_label_4
_geom_torsion
S1 N1 C1 C6 114.5(4)
S1 N1 C1 C2 -124.0(4)
N1 C1 C2 C3 -178.9(4)
C6 C1 C2 C3 -55.6(5)
C1 C2 C3 O6 56.0(5)
C1 C2 C3 C11 172.8(4)
C1 C2 C3 C13 -65.1(6)
C11 C3 O6 C5 -150.5(5)
C13 C3 O6 C5 94.1(6)
C2 C3 O6 C5 -28.8(7)
C3 O6 C5 C10 -180.0(5)
C3 O6 C5 C6 1.4(8)
O6 C5 C6 C7 176.3(5)
C10 C5 C6 C7 -2.2(8)
O6 C5 C6 C1 -2.0(8)
C10 C5 C6 C1 179.4(5)
N1 C1 C6 C5 152.2(4)
C2 C1 C6 C5 29.3(6)
N1 C1 C6 C7 -26.1(6)
C2 C1 C6 C7 -149.0(4)
C5 C6 C7 C8 0.9(7)
C1 C6 C7 C8 179.2(5)
C6 C7 C8 C9 0.0(7)
C6 C7 C8 Cl2 -178.4(4)
C7 C8 C9 C10 0.3(8)
Cl2 C8 C9 C10 178.7(4)
O6 C5 C10 C9 -176.1(5)
C6 C5 C10 C9 2.6(9)
C8 C9 C10 C5 -1.6(8)
O6 C3 C11 C12 133.9(6)
C13 C3 C11 C12 -110.3(7)
C2 C3 C11 C12 13.8(9)
C1 N1 S1 O2 -173.7(4)
C1 N1 S1 O1 -45.2(4)
C1 N1 S1 C14 70.5(4)
O2 S1 C14 C19 -39.3(4)
O1 S1 C14 C19 -169.8(3)
N1 S1 C14 C19 74.6(4)
O2 S1 C14 C15 140.5(4)
O1 S1 C14 C15 10.0(4)
N1 S1 C14 C15 -105.6(4)
C19 C14 C15 C16 -1.1(8)
S1 C14 C15 C16 179.1(4)
C14 C15 C16 C17 0.5(8)
C15 C16 C17 C18 0.0(8)
C15 C16 C17 C20 179.7(5)
C16 C17 C18 C19 0.2(8)
C20 C17 C18 C19 -179.5(5)
C15 C14 C19 C18 1.3(7)
S1 C14 C19 C18 -178.9(4)
C17 C18 C19 C14 -0.8(7)
S2 N2 C21 C25 128.4(4)
S2 N2 C21 C22 -109.1(4)
N2 C21 C22 C23 -168.3(4)
C25 C21 C22 C23 -45.5(6)
C21 C22 C23 O3 61.6(5)
C21 C22 C23 C37 178.3(5)
C21 C22 C23 C39 -60.2(6)
C37 C23 O3 C24 -164.0(4)
C39 C23 O3 C24 78.1(5)
C22 C23 O3 C24 -46.3(5)
C23 O3 C24 C29 -164.1(4)
C23 O3 C24 C25 16.2(6)
C29 C24 C25 C26 0.9(7)
O3 C24 C25 C26 -179.4(4)
C29 C24 C25 C21 -179.3(4)
O3 C24 C25 C21 0.4(7)
N2 C21 C25 C26 -42.4(6)
C22 C21 C25 C26 -164.8(4)
N2 C21 C25 C24 137.7(5)
C22 C21 C25 C24 15.3(6)
C24 C25 C26 C27 0.2(7)
C21 C25 C26 C27 -179.7(4)
C25 C26 C27 C28 -0.6(7)
C25 C26 C27 Cl1 179.2(3)
C26 C27 C28 C29 0.0(7)
Cl1 C27 C28 C29 -179.8(4)
O3 C24 C29 C28 178.8(4)
C25 C24 C29 C28 -1.5(7)
C27 C28 C29 C24 1.0(7)
C21 N2 S2 O5 -179.9(4)
C21 N2 S2 O4 -51.3(4)
C21 N2 S2 C30 64.0(4)
O5 S2 C30 C35 152.2(4)
O4 S2 C30 C35 21.3(4)
N2 S2 C30 C35 -93.6(4)
O5 S2 C30 C31 -27.9(4)
O4 S2 C30 C31 -158.8(4)
N2 S2 C30 C31 86.3(4)
C35 C30 C31 C32 0.1(8)
S2 C30 C31 C32 -179.8(4)
C30 C31 C32 C33 -0.4(8)
C31 C32 C33 C34 1.1(8)
C31 C32 C33 C36 -178.4(5)
C32 C33 C34 C35 -1.5(7)
C36 C33 C34 C35 178.0(5)
C33 C34 C35 C30 1.2(7)
C31 C30 C35 C34 -0.5(7)
S2 C30 C35 C34 179.4(4)
O3 C23 C37 C38 5.6(8)
C39 C23 C37 C38 123.6(7)
C22 C23 C37 C38 -112.2(7)
